data_1573088
loop_
_publ_author_name
'Lin, Jieli'
'Liu, Shihua'
'Zheng, Shunlin'
'Gr&#xfc;tzmacher, Hansj&#xf6;rg'
'Su, Cheng-Yong'
'Li, Zhongshu'

_publ_section_title
;
 Diphosphaenones: beyond the phosphorus analogue of enones.
;
_journal_issue 47
_journal_name_full 'Chemical science'
_journal_page_first 20030
_journal_page_last 20038
_journal_paper_doi 10.1039/d4sc06462c
_journal_volume 15
_journal_year 2024
_chemical_formula_moiety 'C64 H96 N4 O2 P2 Si, C2 H3 N'
_chemical_formula_sum 'C66 H99 N5 O2 P2 Si'
_chemical_formula_weight 1084.53
_space_group_crystal_system monoclinic
_space_group_IT_number 14
_space_group_name_Hall '-P 2yn'
_space_group_name_H-M_alt 'P 1 21/n 1'
_atom_sites_solution_hydrogens geom
_atom_sites_solution_primary dual
_audit_creation_date 2023-10-30
_audit_creation_method
;
Olex2 1.5
(compiled 2021.12.09 svn.r5202d8cf for OlexSys, GUI svn.r6439)
;
_audit_update_record
;
2024-09-22 deposited with the CCDC.	2024-11-10 downloaded from the CCDC.
;
_cell_angle_alpha 90
_cell_angle_beta 99.6100(10)
_cell_angle_gamma 90
_cell_formula_units_Z 4
_cell_length_a 18.5772(2)
_cell_length_b 16.1173(2)
_cell_length_c 21.8954(2)
_cell_measurement_reflns_used 45651
_cell_measurement_temperature 100.00(10)
_cell_measurement_theta_max 51.7120
_cell_measurement_theta_min 2.0680
_cell_volume 6463.80(12)
_computing_cell_refinement 'CrysAlisPro 1.171.42.84a (Rigaku OD, 2023)'
_computing_data_collection 'CrysAlisPro 1.171.42.84a (Rigaku OD, 2023)'
_computing_data_reduction 'CrysAlisPro 1.171.42.84a (Rigaku OD, 2023)'
_computing_molecular_graphics 'Olex2 1.5 (Dolomanov et al., 2009)'
_computing_publication_material 'Olex2 1.5 (Dolomanov et al., 2009)'
_computing_structure_refinement 'SHELXL 2014/7 (Sheldrick, 2015)'
_computing_structure_solution 'SHELXT 2014/4 (Sheldrick, 2014)'
_diffrn_ambient_environment N~2~
_diffrn_ambient_temperature 100.00(10)
_diffrn_detector 'Hybrid Pixel Array Detector'
_diffrn_detector_area_resol_mean 10.0000
_diffrn_detector_type HyPix
_diffrn_measured_fraction_theta_full 0.989
_diffrn_measured_fraction_theta_max 0.989
_diffrn_measurement_details
;
List of Runs (angles in degrees, time in seconds):

  # Type    Start    End  Width  t~exp~   \w     \q     \k     \f   Frames
#--------------------------------------------------------------------------
  1  \w    -19.00  73.00   0.50    6.00    --   -0.70  58.00  73.00  184
  2  \w    -15.00  69.00   0.50   10.00    --   57.04 -58.00 -67.00  168
  3  \w     38.00 131.00   0.50   10.00    --   57.04  58.00  73.00  186
  4  \w   -131.00 -40.00   0.50   10.00    --  -58.45 -58.00 -67.00  182
  5  \w    -65.00  15.00   0.50   10.00    --  -58.45  58.00  73.00  160
  6  \w    -74.00  18.00   0.50    6.00    --   -0.70 -57.00 150.00  184
  7  \w    -76.00  18.00   0.50    6.00    --   -0.70 -38.00 -60.00  188
  8  \w    -74.00  18.00   0.50    6.00    --   -0.70 -58.00 -67.00  184
  9  \w    -17.00  35.00   0.50    6.00    --   -0.70 -99.00-150.00  104
 10  \w    -20.00  28.00   0.50   10.00    --   57.04 -19.00 -60.00   96
 11  \w    -18.00  45.00   0.50   10.00    --   57.04 -38.00 -60.00  126
 12  \w     80.00 128.00   0.50   10.00    --   57.04 125.00   0.00   96
 13  \w    -18.00  45.00   0.50   10.00    --   57.04 -38.00 120.00  126
 14  \w     39.00 132.00   0.50   10.00    --   57.04  38.00  60.00  186
 15  \w    -15.00  68.00   0.50   10.00    --   57.04 -57.00 -30.00  166
 16  \w    -18.00  45.00   0.50   10.00    --   57.04 -38.00 150.00  126
 17  \w     39.00 127.00   0.50   10.00    --   57.04  38.00-180.00  176
 18  \w     81.00 127.00   0.50   10.00    --   57.04 125.00-120.00   92
 19  \w     81.00 107.00   0.50   10.00    --   57.04 125.00 150.00   52
 20  \w     39.00  95.00   0.50   10.00    --   57.04  38.00-120.00  112
 21  \w    103.00 132.00   0.50   10.00    --   57.04  38.00-120.00   58
 22  \w    -20.00  28.00   0.50   10.00    --   57.04 -19.00   0.00   96
 23  \w   -136.00 -37.00   0.50   10.00    --  -58.45 -19.00 120.00  198
 24  \w    -24.00  20.00   0.50   10.00    --  -58.45  19.00 150.00   88
 25  \w    -44.00   6.00   0.50   10.00    --  -58.45  57.00-150.00  100
 26  \w    -16.00  17.00   0.50   10.00    --  -58.45  19.00-150.00   66
 27  \w   -131.00 -43.00   0.50   10.00    --  -58.45 -57.00-120.00  176
 28  \w    -16.00  19.00   0.50   10.00    --  -58.45  19.00-180.00   70
;
_diffrn_measurement_device 'four-circle diffractometer'
_diffrn_measurement_device_type 'XtaLAB Synergy R, DW system, HyPix'
_diffrn_measurement_method '\w scans'
_diffrn_orient_matrix_type 'CrysAlisPro convention (1999,Acta A55,543-557)'
_diffrn_orient_matrix_UB_11 -0.0362330000
_diffrn_orient_matrix_UB_12 -0.0654595000
_diffrn_orient_matrix_UB_13 -0.0464957000
_diffrn_orient_matrix_UB_21 -0.0658485000
_diffrn_orient_matrix_UB_22 -0.0038589000
_diffrn_orient_matrix_UB_23 0.0343722000
_diffrn_orient_matrix_UB_31 -0.0377759000
_diffrn_orient_matrix_UB_32 0.0695174000
_diffrn_orient_matrix_UB_33 -0.0418321000
_diffrn_radiation_monochromator mirror
_diffrn_radiation_probe x-ray
_diffrn_radiation_type 'Cu K\a'
_diffrn_radiation_wavelength 1.54184
_diffrn_reflns_av_R_equivalents 0.0337
_diffrn_reflns_av_unetI/netI 0.0136
_diffrn_reflns_Laue_measured_fraction_full 0.989
_diffrn_reflns_Laue_measured_fraction_max 0.989
_diffrn_reflns_limit_h_max 18
_diffrn_reflns_limit_h_min -18
_diffrn_reflns_limit_k_max 16
_diffrn_reflns_limit_k_min -16
_diffrn_reflns_limit_l_max 22
_diffrn_reflns_limit_l_min -22
_diffrn_reflns_number 67186
_diffrn_reflns_point_group_measured_fraction_full 0.989
_diffrn_reflns_point_group_measured_fraction_max 0.989
_diffrn_reflns_theta_full 51.823
_diffrn_reflns_theta_max 51.823
_diffrn_reflns_theta_min 2.892
_diffrn_source 'Rotating-anode X-ray tube'
_diffrn_source_type 'Rigaku (Cu) X-ray Source'
_exptl_absorpt_coefficient_mu 1.126
_exptl_absorpt_correction_T_max 1.00000
_exptl_absorpt_correction_T_min 0.54914
_exptl_absorpt_correction_type multi-scan
_exptl_absorpt_process_details
;
CrysAlisPro 1.171.42.84a (Rigaku Oxford Diffraction, 2023)
Empirical absorption correction using spherical harmonics,
implemented in SCALE3 ABSPACK scaling algorithm.
;
_exptl_crystal_colour 'clear yellowish yellow'
_exptl_crystal_colour_lustre clear
_exptl_crystal_colour_modifier yellowish
_exptl_crystal_colour_primary yellow
_exptl_crystal_density_diffrn 1.114
_exptl_crystal_description plate
_exptl_crystal_F_000 2360
_exptl_crystal_size_max 0.06
_exptl_crystal_size_mid 0.05
_exptl_crystal_size_min 0.03
_refine_diff_density_max 0.183
_refine_diff_density_min -0.253
_refine_diff_density_rms 0.034
_refine_ls_extinction_method none
_refine_ls_goodness_of_fit_ref 1.038
_refine_ls_hydrogen_treatment constr
_refine_ls_matrix_type full
_refine_ls_number_parameters 708
_refine_ls_number_reflns 7107
_refine_ls_number_restraints 0
_refine_ls_restrained_S_all 1.038
_refine_ls_R_factor_all 0.0346
_refine_ls_R_factor_gt 0.0319
_refine_ls_shift/su_max 0.001
_refine_ls_shift/su_mean 0.000
_refine_ls_structure_factor_coef Fsqd
_refine_ls_weighting_details 'w=1/[\s^2^(Fo^2^)+(0.0370P)^2^+4.5268P] where P=(Fo^2^+2Fc^2^)/3'
_refine_ls_weighting_scheme calc
_refine_ls_wR_factor_gt 0.0794
_refine_ls_wR_factor_ref 0.0809
_reflns_Friedel_coverage 0.000
_reflns_number_gt 6582
_reflns_number_total 7107
_reflns_threshold_expression 'I > 2\s(I)'
_cod_data_source_file d4sc06462c2.cif
_cod_data_source_block 7b
_cod_depositor_comments 'Adding full bibliography for 1573084--1573090.cif.'
_cod_database_code 1573088
_shelx_shelxl_version_number 2014/7
_chemical_oxdiff_usercomment CHON
_shelx_space_group_comment
;
The symmetry employed for this shelxl refinement is uniquely defined
by the following loop, which should always be used as a source of
symmetry information in preference to the above space-group names.
They are only intended as comments.
;
_shelx_estimated_absorpt_t_max 0.967
_shelx_estimated_absorpt_t_min 0.935
_olex2_refinement_description
;
1. Fixed Uiso
 At 1.2 times of:
  All C(H) groups, All C(H,H) groups
 At 1.5 times of:
  All C(H,H,H) groups
2.a Ternary CH refined with riding coordinates:
 C25(H25), C22(H22), C63(H63), C51(H51), C34(H34), C37(H37), C60(H60), C48(H48)
2.b Secondary CH2 refined with riding coordinates:
 C13(H13A,H13B), C40(H40A,H40B), C14(H14A,H14B), C39(H39A,H39B)
2.c Aromatic/amide H refined with riding coordinates:
 C2(H2), C17(H17), C29(H29), C4(H4), C31(H31), C18(H18), C30(H30), C58(H58),
 C19(H19), C43(H43), C55(H55), C45(H45), C56(H56), C44(H44)
2.d Idealised Me refined as rotating group:
 C24(H24A,H24B,H24C), C26(H26A,H26B,H26C), C36(H36A,H36B,H36C), C52(H52A,H52B,
 H52C), C50(H50A,H50B,H50C), C12(H12A,H12B,H12C), C33(H33A,H33B,H33C), C38(H38A,
 H38B,H38C), C9(H9A,H9B,H9C), C64(H64A,H64B,H64C), C62(H62A,H62B,H62C),
 C61(H61A,H61B,H61C), C11(H11A,H11B,H11C), C21(H21A,H21B,H21C), C59(H59A,H59B,
 H59C), C49(H49A,H49B,H49C), C10(H10A,H10B,H10C), C35(H35A,H35B,H35C), C23(H23A,
 H23B,H23C), C8(H8A,H8B,H8C), C47(H47A,H47B,H47C), C7(H7A,H7B,H7C), C66(H66A,
 H66B,H66C)
;
_olex2_submission_special_instructions 'No special instructions were received'
_oxdiff_exptl_absorpt_empirical_details
;
Empirical correction (ABSPACK) includes:
- Absorption correction using spherical harmonics
- Frame scaling
;
_oxdiff_exptl_absorpt_empirical_full_max 2.543
_oxdiff_exptl_absorpt_empirical_full_min 0.475

loop_
_space_group_symop_operation_xyz
'x, y, z'
'-x+1/2, y+1/2, -z+1/2'
'-x, -y, -z'
'x-1/2, -y-1/2, z-1/2'

loop_
_atom_site_label
_atom_site_type_symbol
_atom_site_fract_x
_atom_site_fract_y
_atom_site_fract_z
_atom_site_U_iso_or_equiv
_atom_site_adp_type
_atom_site_occupancy
_atom_site_site_symmetry_order
_atom_site_calc_flag
_atom_site_refinement_flags_posn
_atom_site_refinement_flags_adp
_atom_site_refinement_flags_occupancy
_atom_site_disorder_assembly
_atom_site_disorder_group
P1 P 0.18956(3) 0.73802(3) 0.55806(2) 0.01916(13) Uani 1 1 d . . . . .
P2 P 0.25316(3) 0.66640(3) 0.49844(2) 0.02153(14) Uani 1 1 d . . . . .
Si1 Si 0.14400(3) 0.49840(3) 0.57574(2) 0.02561(15) Uani 1 1 d . . . . .
O1 O 0.14607(6) 0.55496(8) 0.51273(5) 0.0216(3) Uani 1 1 d . . . . .
O2 O 0.14284(7) 0.80485(8) 0.50713(6) 0.0244(3) Uani 1 1 d . . . . .
N1 N 0.30166(8) 0.55996(9) 0.37417(7) 0.0173(4) Uani 1 1 d . . . . .
N2 N 0.29920(8) 0.42328(9) 0.39263(7) 0.0182(4) Uani 1 1 d . . . . .
N4 N 0.23900(8) 0.83625(10) 0.69220(7) 0.0215(4) Uani 1 1 d . . . . .
N3 N 0.35125(8) 0.86185(10) 0.67298(7) 0.0220(4) Uani 1 1 d . . . . .
C15 C 0.26051(10) 0.63046(11) 0.34654(8) 0.0175(4) Uani 1 1 d . . . . .
C3 C 0.27370(10) 0.49968(11) 0.40832(8) 0.0164(4) Uani 1 1 d . . . . .
C20 C 0.19182(10) 0.61882(12) 0.30969(8) 0.0200(5) Uani 1 1 d . . . . .
C32 C 0.25131(10) 0.28685(12) 0.41462(9) 0.0223(5) Uani 1 1 d . . . . .
C5 C 0.28315(10) 0.83079(11) 0.64680(8) 0.0192(5) Uani 1 1 d . . . . .
C41 C 0.16316(10) 0.86014(12) 0.68193(8) 0.0217(5) Uani 1 1 d . . . . .
C53 C 0.41771(10) 0.84339(12) 0.65044(8) 0.0215(5) Uani 1 1 d . . . . .
C28 C 0.35130(10) 0.34873(12) 0.48737(8) 0.0217(5) Uani 1 1 d . . . . .
C1 C 0.20694(10) 0.57381(12) 0.48609(8) 0.0189(4) Uani 1 1 d . . . . .
C27 C 0.30070(10) 0.35187(11) 0.43198(8) 0.0189(4) Uani 1 1 d . . . . .
C42 C 0.11413(10) 0.80936(12) 0.70709(8) 0.0224(5) Uani 1 1 d . . . . .
N5 N 0.36523(12) 0.47046(12) 0.19461(10) 0.0454(5) Uani 1 1 d . . . . .
C2 C 0.22712(10) 0.50593(11) 0.45045(8) 0.0192(4) Uani 1 1 d . . . . .
H2 H 0.2036 0.4552 0.4573 0.023 Uiso 1 1 calc R U . . .
C25 C 0.37062(10) 0.72185(12) 0.38861(9) 0.0229(5) Uani 1 1 d . . . . .
H25 H 0.3837 0.6724 0.4158 0.028 Uiso 1 1 calc R U . . .
C22 C 0.15676(10) 0.53471(12) 0.29385(9) 0.0235(5) Uani 1 1 d . . . . .
H22 H 0.1860 0.4923 0.3207 0.028 Uiso 1 1 calc R U . . .
C57 C 0.44671(10) 0.90243(12) 0.61439(9) 0.0239(5) Uani 1 1 d . . . . .
C54 C 0.45340(10) 0.76792(12) 0.66710(9) 0.0237(5) Uani 1 1 d . . . . .
C17 C 0.25538(11) 0.77603(12) 0.32402(9) 0.0255(5) Uani 1 1 d . . . . .
H17 H 0.2770 0.8296 0.3276 0.031 Uiso 1 1 calc R U . . .
C29 C 0.34918(11) 0.28057(12) 0.52578(9) 0.0269(5) Uani 1 1 d . . . . .
H29 H 0.3832 0.2771 0.5633 0.032 Uiso 1 1 calc R U . . .
C16 C 0.29398(10) 0.70894(12) 0.35321(8) 0.0201(5) Uani 1 1 d . . . . .
C4 C 0.26684(10) 0.80068(11) 0.58843(8) 0.0203(4) Uani 1 1 d . . . . .
H4 H 0.2996 0.8141 0.5609 0.024 Uiso 1 1 calc R U . . .
C13 C 0.34803(12) 0.43152(12) 0.34744(9) 0.0311(5) Uani 1 1 d . . . . .
H13A H 0.3270 0.4047 0.3078 0.037 Uiso 1 1 calc R U . . .
H13B H 0.3961 0.4062 0.3631 0.037 Uiso 1 1 calc R U . . .
C31 C 0.25116(11) 0.22072(12) 0.45543(9) 0.0285(5) Uani 1 1 d . . . . .
H31 H 0.2175 0.1766 0.4450 0.034 Uiso 1 1 calc R U . . .
C63 C 0.40945(11) 0.98470(12) 0.59694(9) 0.0289(5) Uani 1 1 d . . . . .
H63 H 0.3677 0.9898 0.6202 0.035 Uiso 1 1 calc R U . . .
C46 C 0.14137(11) 0.93650(12) 0.65427(9) 0.0272(5) Uani 1 1 d . . . . .
C51 C 0.13815(11) 0.72995(12) 0.74137(9) 0.0260(5) Uani 1 1 d . . . . .
H51 H 0.1881 0.7157 0.7333 0.031 Uiso 1 1 calc R U . . .
C6 C 0.06605(11) 0.78902(13) 0.48206(9) 0.0270(5) Uani 1 1 d . . . . .
C34 C 0.19797(11) 0.28778(13) 0.35380(9) 0.0293(5) Uani 1 1 d . . . . .
H34 H 0.2156 0.3298 0.3261 0.035 Uiso 1 1 calc R U . . .
C40 C 0.35288(11) 0.89171(13) 0.73609(9) 0.0283(5) Uani 1 1 d . . . . .
H40A H 0.3523 0.9531 0.7376 0.034 Uiso 1 1 calc R U . . .
H40B H 0.3965 0.8709 0.7642 0.034 Uiso 1 1 calc R U . . .
C37 C 0.40818(10) 0.41565(12) 0.50555(9) 0.0255(5) Uani 1 1 d . . . . .
H37 H 0.3989 0.4610 0.4741 0.031 Uiso 1 1 calc R U . . .
C18 C 0.18638(11) 0.76643(13) 0.29004(9) 0.0282(5) Uani 1 1 d . . . . .
H18 H 0.1603 0.8133 0.2716 0.034 Uiso 1 1 calc R U . . .
C30 C 0.29902(11) 0.21801(13) 0.51085(9) 0.0291(5) Uani 1 1 d . . . . .
H30 H 0.2973 0.1730 0.5386 0.035 Uiso 1 1 calc R U . . .
C58 C 0.51211(11) 0.88332(13) 0.59390(9) 0.0284(5) Uani 1 1 d . . . . .
H58 H 0.5323 0.9220 0.5687 0.034 Uiso 1 1 calc R U . . .
C19 C 0.15539(11) 0.68883(13) 0.28287(9) 0.0253(5) Uani 1 1 d . . . . .
H19 H 0.1080 0.6828 0.2591 0.030 Uiso 1 1 calc R U . . .
C43 C 0.04227(11) 0.83603(13) 0.70275(9) 0.0277(5) Uani 1 1 d . . . . .
H43 H 0.0084 0.8027 0.7199 0.033 Uiso 1 1 calc R U . . .
C55 C 0.51866(11) 0.75325(13) 0.64595(9) 0.0280(5) Uani 1 1 d . . . . .
H55 H 0.5440 0.7028 0.6569 0.034 Uiso 1 1 calc R U . . .
C24 C 0.42628(11) 0.72805(13) 0.34391(9) 0.0302(5) Uani 1 1 d . . . . .
H24A H 0.4244 0.6773 0.3190 0.045 Uiso 1 1 calc R U . . .
H24B H 0.4755 0.7348 0.3678 0.045 Uiso 1 1 calc R U . . .
H24C H 0.4144 0.7759 0.3165 0.045 Uiso 1 1 calc R U . . .
C26 C 0.37756(12) 0.79894(12) 0.42993(9) 0.0303(5) Uani 1 1 d . . . . .
H26A H 0.3736 0.8488 0.4040 0.045 Uiso 1 1 calc R U . . .
H26B H 0.4250 0.7985 0.4573 0.045 Uiso 1 1 calc R U . . .
H26C H 0.3385 0.7989 0.4550 0.045 Uiso 1 1 calc R U . . .
C60 C 0.42365(11) 0.70351(12) 0.70697(9) 0.0283(5) Uani 1 1 d . . . . .
H60 H 0.3751 0.7234 0.7149 0.034 Uiso 1 1 calc R U . . .
C45 C 0.06797(11) 0.95883(13) 0.65011(10) 0.0345(5) Uani 1 1 d . . . . .
H45 H 0.0514 1.0093 0.6302 0.041 Uiso 1 1 calc R U . . .
C56 C 0.54786(11) 0.80969(13) 0.60951(9) 0.0301(5) Uani 1 1 d . . . . .
H56 H 0.5923 0.7978 0.5953 0.036 Uiso 1 1 calc R U . . .
C48 C 0.19393(11) 0.99720(12) 0.63212(10) 0.0316(5) Uani 1 1 d . . . . .
H48 H 0.2437 0.9716 0.6402 0.038 Uiso 1 1 calc R U . . .
C14 C 0.35506(11) 0.52322(12) 0.33937(10) 0.0299(5) Uani 1 1 d . . . . .
H14A H 0.4051 0.5421 0.3563 0.036 Uiso 1 1 calc R U . . .
H14B H 0.3437 0.5386 0.2950 0.036 Uiso 1 1 calc R U . . .
C39 C 0.28293(11) 0.85529(14) 0.75265(9) 0.0323(5) Uani 1 1 d . . . . .
H39A H 0.2932 0.8045 0.7780 0.039 Uiso 1 1 calc R U . . .
H39B H 0.2578 0.8960 0.7757 0.039 Uiso 1 1 calc R U . . .
C44 C 0.01920(11) 0.90941(13) 0.67423(10) 0.0352(6) Uani 1 1 d . . . . .
H44 H -0.0303 0.9261 0.6711 0.042 Uiso 1 1 calc R U . . .
C36 C 0.48436(11) 0.38114(14) 0.50408(10) 0.0356(5) Uani 1 1 d . . . . .
H36A H 0.4936 0.3341 0.5327 0.053 Uiso 1 1 calc R U . . .
H36B H 0.5208 0.4245 0.5166 0.053 Uiso 1 1 calc R U . . .
H36C H 0.4876 0.3626 0.4620 0.053 Uiso 1 1 calc R U . . .
C65 C 0.32974(13) 0.46403(14) 0.14726(12) 0.0374(6) Uani 1 1 d . . . . .
C52 C 0.14253(12) 0.74267(15) 0.81120(9) 0.0371(6) Uani 1 1 d . . . . .
H52A H 0.1775 0.7870 0.8253 0.056 Uiso 1 1 calc R U . . .
H52B H 0.1586 0.6911 0.8330 0.056 Uiso 1 1 calc R U . . .
H52C H 0.0943 0.7580 0.8200 0.056 Uiso 1 1 calc R U . . .
C50 C 0.08748(12) 0.65775(13) 0.71960(10) 0.0366(6) Uani 1 1 d . . . . .
H50A H 0.0395 0.6679 0.7311 0.055 Uiso 1 1 calc R U . . .
H50B H 0.1080 0.6064 0.7392 0.055 Uiso 1 1 calc R U . . .
H50C H 0.0824 0.6524 0.6745 0.055 Uiso 1 1 calc R U . . .
C12 C 0.21183(11) 0.53967(13) 0.64045(9) 0.0314(5) Uani 1 1 d . . . . .
H12A H 0.2611 0.5245 0.6341 0.047 Uiso 1 1 calc R U . . .
H12B H 0.2026 0.5160 0.6796 0.047 Uiso 1 1 calc R U . . .
H12C H 0.2076 0.6002 0.6418 0.047 Uiso 1 1 calc R U . . .
C33 C 0.19452(13) 0.20386(14) 0.32103(10) 0.0407(6) Uani 1 1 d . . . . .
H33A H 0.2440 0.1860 0.3172 0.061 Uiso 1 1 calc R U . . .
H33B H 0.1650 0.2089 0.2797 0.061 Uiso 1 1 calc R U . . .
H33C H 0.1723 0.1628 0.3452 0.061 Uiso 1 1 calc R U . . .
C38 C 0.40299(14) 0.45292(15) 0.56870(10) 0.0447(6) Uani 1 1 d . . . . .
H38A H 0.3540 0.4757 0.5680 0.067 Uiso 1 1 calc R U . . .
H38B H 0.4392 0.4973 0.5781 0.067 Uiso 1 1 calc R U . . .
H38C H 0.4124 0.4097 0.6005 0.067 Uiso 1 1 calc R U . . .
C9 C 0.05979(13) 0.71894(15) 0.43567(11) 0.0441(6) Uani 1 1 d . . . . .
H9A H 0.0901 0.7312 0.4042 0.066 Uiso 1 1 calc R U . . .
H9B H 0.0088 0.7130 0.4157 0.066 Uiso 1 1 calc R U . . .
H9C H 0.0764 0.6672 0.4570 0.066 Uiso 1 1 calc R U . . .
C64 C 0.46031(13) 1.05814(14) 0.61496(12) 0.0470(6) Uani 1 1 d . . . . .
H64A H 0.4794 1.0558 0.6594 0.071 Uiso 1 1 calc R U . . .
H64B H 0.4332 1.1100 0.6054 0.071 Uiso 1 1 calc R U . . .
H64C H 0.5009 1.0558 0.5916 0.071 Uiso 1 1 calc R U . . .
C62 C 0.37828(14) 0.98646(14) 0.52810(11) 0.0452(6) Uani 1 1 d . . . . .
H62A H 0.4178 0.9786 0.5041 0.068 Uiso 1 1 calc R U . . .
H62B H 0.3546 1.0401 0.5175 0.068 Uiso 1 1 calc R U . . .
H62C H 0.3424 0.9418 0.5184 0.068 Uiso 1 1 calc R U . . .
C61 C 0.47347(13) 0.69371(15) 0.76939(10) 0.0437(6) Uani 1 1 d . . . . .
H61A H 0.5213 0.6734 0.7629 0.066 Uiso 1 1 calc R U . . .
H61B H 0.4518 0.6539 0.7949 0.066 Uiso 1 1 calc R U . . .
H61C H 0.4792 0.7475 0.7905 0.066 Uiso 1 1 calc R U . . .
C11 C 0.04882(12) 0.50782(15) 0.58919(10) 0.0371(6) Uani 1 1 d . . . . .
H11A H 0.0344 0.5664 0.5871 0.056 Uiso 1 1 calc R U . . .
H11B H 0.0450 0.4856 0.6302 0.056 Uiso 1 1 calc R U . . .
H11C H 0.0165 0.4765 0.5574 0.056 Uiso 1 1 calc R U . . .
C21 C 0.07901(12) 0.53133(15) 0.30681(12) 0.0468(6) Uani 1 1 d . . . . .
H21A H 0.0788 0.5448 0.3504 0.070 Uiso 1 1 calc R U . . .
H21B H 0.0592 0.4754 0.2980 0.070 Uiso 1 1 calc R U . . .
H21C H 0.0489 0.5715 0.2804 0.070 Uiso 1 1 calc R U . . .
C59 C 0.41219(13) 0.62017(14) 0.67358(11) 0.0428(6) Uani 1 1 d . . . . .
H59A H 0.3800 0.6277 0.6337 0.064 Uiso 1 1 calc R U . . .
H59B H 0.3898 0.5810 0.6990 0.064 Uiso 1 1 calc R U . . .
H59C H 0.4594 0.5984 0.6666 0.064 Uiso 1 1 calc R U . . .
C49 C 0.19754(14) 1.07853(14) 0.66852(11) 0.0454(6) Uani 1 1 d . . . . .
H49A H 0.1500 1.1064 0.6600 0.068 Uiso 1 1 calc R U . . .
H49B H 0.2350 1.1146 0.6560 0.068 Uiso 1 1 calc R U . . .
H49C H 0.2099 1.0667 0.7129 0.068 Uiso 1 1 calc R U . . .
C10 C 0.16430(14) 0.38686(13) 0.56365(10) 0.0411(6) Uani 1 1 d . . . . .
H10A H 0.1326 0.3665 0.5264 0.062 Uiso 1 1 calc R U . . .
H10B H 0.1555 0.3545 0.5996 0.062 Uiso 1 1 calc R U . . .
H10C H 0.2155 0.3809 0.5587 0.062 Uiso 1 1 calc R U . . .
C35 C 0.12226(12) 0.31425(16) 0.36430(11) 0.0467(6) Uani 1 1 d . . . . .
H35A H 0.1031 0.2732 0.3904 0.070 Uiso 1 1 calc R U . . .
H35B H 0.0896 0.3181 0.3243 0.070 Uiso 1 1 calc R U . . .
H35C H 0.1254 0.3684 0.3849 0.070 Uiso 1 1 calc R U . . .
C23 C 0.15920(13) 0.51229(14) 0.22631(10) 0.0406(6) Uani 1 1 d . . . . .
H23A H 0.1303 0.5525 0.1989 0.061 Uiso 1 1 calc R U . . .
H23B H 0.1389 0.4566 0.2175 0.061 Uiso 1 1 calc R U . . .
H23C H 0.2099 0.5134 0.2192 0.061 Uiso 1 1 calc R U . . .
C8 C 0.02313(12) 0.7695(2) 0.53324(11) 0.0587(8) Uani 1 1 d . . . . .
H8A H 0.0394 0.7163 0.5523 0.088 Uiso 1 1 calc R U . . .
H8B H -0.0290 0.7663 0.5159 0.088 Uiso 1 1 calc R U . . .
H8C H 0.0311 0.8134 0.5647 0.088 Uiso 1 1 calc R U . . .
C47 C 0.17475(14) 1.01272(15) 0.56333(11) 0.0461(6) Uani 1 1 d . . . . .
H47A H 0.1722 0.9597 0.5412 0.069 Uiso 1 1 calc R U . . .
H47B H 0.2122 1.0479 0.5499 0.069 Uiso 1 1 calc R U . . .
H47C H 0.1273 1.0407 0.5542 0.069 Uiso 1 1 calc R U . . .
C7 C 0.03885(13) 0.86865(15) 0.45010(13) 0.0550(7) Uani 1 1 d . . . . .
H7A H 0.0446 0.9141 0.4802 0.083 Uiso 1 1 calc R U . . .
H7B H -0.0128 0.8627 0.4321 0.083 Uiso 1 1 calc R U . . .
H7C H 0.0671 0.8809 0.4172 0.083 Uiso 1 1 calc R U . . .
C66 C 0.28398(14) 0.45545(18) 0.08709(11) 0.0553(7) Uani 1 1 d . . . . .
H66A H 0.2962 0.4991 0.0594 0.083 Uiso 1 1 calc R U . . .
H66B H 0.2326 0.4605 0.0916 0.083 Uiso 1 1 calc R U . . .
H66C H 0.2923 0.4010 0.0696 0.083 Uiso 1 1 calc R U . . .

loop_
_atom_site_aniso_label
_atom_site_aniso_U_11
_atom_site_aniso_U_22
_atom_site_aniso_U_33
_atom_site_aniso_U_23
_atom_site_aniso_U_13
_atom_site_aniso_U_12
P1 0.0200(3) 0.0194(3) 0.0183(3) -0.0012(2) 0.0041(2) -0.0001(2)
P2 0.0233(3) 0.0210(3) 0.0218(3) -0.0038(2) 0.0080(2) -0.0032(2)
Si1 0.0305(3) 0.0254(3) 0.0228(3) 0.0013(2) 0.0101(2) -0.0047(2)
O1 0.0210(7) 0.0232(7) 0.0215(7) -0.0008(6) 0.0063(6) -0.0021(6)
O2 0.0237(8) 0.0234(7) 0.0245(7) 0.0024(6) -0.0002(6) -0.0006(6)
N1 0.0177(8) 0.0171(9) 0.0180(8) 0.0002(7) 0.0051(7) 0.0018(7)
N2 0.0219(9) 0.0161(9) 0.0171(8) -0.0006(7) 0.0047(7) 0.0012(7)
N4 0.0158(9) 0.0304(10) 0.0187(9) -0.0069(7) 0.0040(7) -0.0007(7)
N3 0.0162(9) 0.0278(9) 0.0224(9) -0.0101(7) 0.0047(7) -0.0017(7)
C15 0.0203(11) 0.0187(11) 0.0152(10) 0.0019(8) 0.0079(8) 0.0043(9)
C3 0.0171(10) 0.0168(11) 0.0139(10) -0.0015(8) -0.0017(8) -0.0013(8)
C20 0.0191(11) 0.0257(12) 0.0162(10) 0.0025(9) 0.0062(9) 0.0010(9)
C32 0.0241(11) 0.0204(11) 0.0226(11) -0.0018(9) 0.0040(9) 0.0003(9)
C5 0.0185(11) 0.0162(10) 0.0236(12) -0.0017(9) 0.0056(9) 0.0010(8)
C41 0.0184(11) 0.0254(12) 0.0218(11) -0.0093(9) 0.0045(9) 0.0009(9)
C53 0.0154(11) 0.0260(12) 0.0226(11) -0.0106(9) 0.0019(9) -0.0018(9)
C28 0.0240(11) 0.0200(11) 0.0209(11) -0.0020(9) 0.0031(9) 0.0036(9)
C1 0.0164(10) 0.0244(11) 0.0163(10) 0.0010(9) 0.0039(8) 0.0002(9)
C27 0.0225(11) 0.0165(11) 0.0186(11) -0.0011(9) 0.0058(9) 0.0025(9)
C42 0.0217(12) 0.0263(12) 0.0200(11) -0.0081(9) 0.0057(9) -0.0006(9)
N5 0.0523(13) 0.0447(13) 0.0427(13) -0.0085(10) 0.0177(11) -0.0162(10)
C2 0.0228(11) 0.0169(11) 0.0175(10) 0.0001(8) 0.0020(9) -0.0029(9)
C25 0.0239(11) 0.0207(11) 0.0244(11) 0.0032(9) 0.0044(9) -0.0026(9)
C22 0.0199(11) 0.0257(12) 0.0238(11) 0.0012(9) 0.0001(9) -0.0005(9)
C57 0.0200(11) 0.0274(12) 0.0239(11) -0.0067(9) 0.0027(9) -0.0027(9)
C54 0.0215(11) 0.0261(12) 0.0227(11) -0.0096(9) 0.0011(9) -0.0028(9)
C17 0.0319(13) 0.0192(11) 0.0267(11) 0.0045(9) 0.0087(10) 0.0003(10)
C29 0.0311(12) 0.0276(12) 0.0204(11) 0.0026(10) -0.0004(9) 0.0048(10)
C16 0.0228(11) 0.0210(12) 0.0180(10) 0.0006(9) 0.0082(8) 0.0013(9)
C4 0.0213(11) 0.0205(11) 0.0206(11) -0.0001(9) 0.0078(9) -0.0006(9)
C13 0.0431(13) 0.0248(12) 0.0297(12) -0.0022(9) 0.0188(10) 0.0024(10)
C31 0.0331(12) 0.0204(12) 0.0322(13) -0.0012(10) 0.0055(10) -0.0063(10)
C63 0.0252(12) 0.0288(12) 0.0345(12) -0.0035(10) 0.0104(10) -0.0011(10)
C46 0.0257(12) 0.0246(12) 0.0327(12) -0.0047(10) 0.0093(9) 0.0000(10)
C51 0.0218(11) 0.0314(12) 0.0261(11) 0.0012(9) 0.0074(9) 0.0031(9)
C6 0.0218(11) 0.0315(12) 0.0257(11) 0.0022(9) -0.0016(9) 0.0007(9)
C34 0.0323(12) 0.0275(12) 0.0259(12) 0.0023(9) -0.0021(9) -0.0091(10)
C40 0.0239(12) 0.0351(13) 0.0262(12) -0.0134(10) 0.0052(9) -0.0034(10)
C37 0.0276(12) 0.0234(11) 0.0232(11) -0.0011(9) -0.0023(9) -0.0018(9)
C18 0.0290(13) 0.0267(13) 0.0290(12) 0.0101(9) 0.0056(10) 0.0084(10)
C30 0.0386(13) 0.0212(12) 0.0272(12) 0.0070(9) 0.0047(10) 0.0008(10)
C58 0.0234(12) 0.0345(13) 0.0292(12) -0.0038(10) 0.0098(9) -0.0037(10)
C19 0.0193(11) 0.0322(13) 0.0239(11) 0.0046(9) 0.0020(9) 0.0034(10)
C43 0.0217(12) 0.0305(13) 0.0329(12) -0.0029(10) 0.0106(9) -0.0024(10)
C55 0.0232(12) 0.0280(12) 0.0321(12) -0.0087(10) 0.0023(10) 0.0056(10)
C24 0.0262(12) 0.0338(13) 0.0308(12) 0.0028(10) 0.0051(9) -0.0053(10)
C26 0.0336(12) 0.0263(12) 0.0312(12) -0.0010(10) 0.0058(10) -0.0068(10)
C60 0.0244(11) 0.0259(12) 0.0343(12) -0.0039(10) 0.0043(9) -0.0010(9)
C45 0.0297(13) 0.0273(12) 0.0478(14) 0.0029(11) 0.0105(11) 0.0071(11)
C56 0.0197(11) 0.0398(14) 0.0323(12) -0.0112(11) 0.0088(10) 0.0018(11)
C48 0.0281(12) 0.0238(12) 0.0453(14) 0.0001(10) 0.0134(10) 0.0020(10)
C14 0.0281(12) 0.0271(12) 0.0380(13) 0.0019(10) 0.0155(10) 0.0060(10)
C39 0.0254(12) 0.0463(14) 0.0257(12) -0.0133(10) 0.0059(9) -0.0037(10)
C44 0.0210(12) 0.0343(14) 0.0520(14) 0.0013(11) 0.0115(10) 0.0064(11)
C36 0.0287(13) 0.0345(13) 0.0406(13) -0.0009(10) -0.0030(10) -0.0045(10)
C65 0.0414(14) 0.0369(14) 0.0379(16) -0.0024(11) 0.0187(13) -0.0100(11)
C52 0.0318(13) 0.0524(15) 0.0282(13) 0.0041(11) 0.0081(10) 0.0019(11)
C50 0.0378(13) 0.0300(13) 0.0426(14) 0.0023(11) 0.0082(11) 0.0008(11)
C12 0.0367(13) 0.0341(13) 0.0245(11) 0.0068(10) 0.0081(10) 0.0016(10)
C33 0.0523(15) 0.0405(14) 0.0276(12) -0.0069(11) 0.0022(11) -0.0098(12)
C38 0.0514(15) 0.0440(15) 0.0379(14) -0.0161(12) 0.0053(11) -0.0132(12)
C9 0.0351(13) 0.0450(15) 0.0460(14) -0.0112(12) -0.0114(11) 0.0053(11)
C64 0.0419(14) 0.0325(14) 0.0661(17) -0.0122(12) 0.0070(12) -0.0014(11)
C62 0.0579(16) 0.0307(13) 0.0446(15) 0.0022(11) 0.0012(12) 0.0041(12)
C61 0.0415(14) 0.0502(15) 0.0374(14) 0.0093(12) 0.0009(11) -0.0139(12)
C11 0.0374(13) 0.0467(14) 0.0293(12) -0.0022(11) 0.0120(10) -0.0137(11)
C21 0.0303(13) 0.0426(15) 0.0704(17) -0.0093(13) 0.0167(12) -0.0098(11)
C59 0.0418(14) 0.0313(13) 0.0550(15) -0.0084(11) 0.0074(12) -0.0052(11)
C49 0.0503(15) 0.0359(14) 0.0526(15) -0.0076(12) 0.0166(12) -0.0117(12)
C10 0.0606(16) 0.0300(13) 0.0361(13) 0.0067(10) 0.0176(12) -0.0053(12)
C35 0.0357(14) 0.0501(16) 0.0486(15) -0.0060(12) -0.0094(11) -0.0011(12)
C23 0.0492(15) 0.0372(14) 0.0344(13) -0.0077(11) 0.0045(11) -0.0048(11)
C8 0.0236(13) 0.113(2) 0.0386(15) 0.0063(15) 0.0023(11) -0.0038(14)
C47 0.0563(16) 0.0380(14) 0.0485(15) -0.0024(12) 0.0218(12) -0.0122(12)
C7 0.0400(15) 0.0374(15) 0.0782(19) 0.0117(14) -0.0179(13) 0.0032(12)
C66 0.0550(17) 0.0713(19) 0.0401(15) 0.0043(13) 0.0097(13) -0.0098(14)

loop_
_atom_type_symbol
_atom_type_description
_atom_type_scat_dispersion_real
_atom_type_scat_dispersion_imag
_atom_type_scat_source
C C 0.0181 0.0091 'International Tables Vol C Tables 4.2.6.8 and 6.1.1.4'
H H 0.0000 0.0000 'International Tables Vol C Tables 4.2.6.8 and 6.1.1.4'
N N 0.0311 0.0180 'International Tables Vol C Tables 4.2.6.8 and 6.1.1.4'
O O 0.0492 0.0322 'International Tables Vol C Tables 4.2.6.8 and 6.1.1.4'
P P 0.2955 0.4335 'International Tables Vol C Tables 4.2.6.8 and 6.1.1.4'
Si Si 0.2541 0.3302 'International Tables Vol C Tables 4.2.6.8 and 6.1.1.4'

loop_
_geom_angle_atom_site_label_1
_geom_angle_atom_site_label_2
_geom_angle_atom_site_label_3
_geom_angle
_geom_angle_site_symmetry_1
_geom_angle_site_symmetry_3
_geom_angle_publ_flag
O2 P1 P2 102.06(5) . . ?
O2 P1 C4 100.25(8) . . ?
C4 P1 P2 92.25(6) . . ?
C1 P2 P1 104.02(6) . . ?
O1 Si1 C12 109.33(8) . . ?
O1 Si1 C11 104.07(9) . . ?
O1 Si1 C10 112.23(8) . . ?
C12 Si1 C10 109.05(10) . . ?
C11 Si1 C12 113.27(10) . . ?
C11 Si1 C10 108.88(11) . . ?
C1 O1 Si1 127.04(11) . . ?
C6 O2 P1 119.97(11) . . ?
C15 N1 C14 117.05(14) . . ?
C3 N1 C15 124.08(14) . . ?
C3 N1 C14 110.14(14) . . ?
C3 N2 C27 122.54(14) . . ?
C3 N2 C13 111.46(15) . . ?
C27 N2 C13 121.96(15) . . ?
C5 N4 C41 125.60(15) . . ?
C5 N4 C39 110.61(14) . . ?
C41 N4 C39 117.83(15) . . ?
C5 N3 C53 123.97(15) . . ?
C5 N3 C40 112.48(15) . . ?
C53 N3 C40 120.74(14) . . ?
C20 C15 N1 120.14(16) . . ?
C20 C15 C16 121.57(16) . . ?
C16 C15 N1 118.05(16) . . ?
N1 C3 N2 108.48(15) . . ?
C2 C3 N1 130.59(17) . . ?
C2 C3 N2 120.92(16) . . ?
C15 C20 C22 124.37(16) . . ?
C19 C20 C15 117.69(17) . . ?
C19 C20 C22 117.82(16) . . ?
C27 C32 C34 122.05(17) . . ?
C31 C32 C27 118.01(17) . . ?
C31 C32 C34 119.93(17) . . ?
N3 C5 N4 106.64(15) . . ?
C4 C5 N4 129.10(17) . . ?
C4 C5 N3 124.24(17) . . ?
C42 C41 N4 117.67(17) . . ?
C46 C41 N4 120.42(17) . . ?
C46 C41 C42 121.48(17) . . ?
C57 C53 N3 119.14(17) . . ?
C57 C53 C54 121.71(17) . . ?
C54 C53 N3 119.10(17) . . ?
C27 C28 C37 122.51(17) . . ?
C29 C28 C27 117.95(18) . . ?
C29 C28 C37 119.53(17) . . ?
O1 C1 P2 122.92(13) . . ?
O1 C1 C2 111.57(15) . . ?
C2 C1 P2 125.46(14) . . ?
C32 C27 N2 119.35(16) . . ?
C32 C27 C28 121.32(17) . . ?
C28 C27 N2 119.33(16) . . ?
C41 C42 C51 122.07(17) . . ?
C43 C42 C41 118.13(18) . . ?
C43 C42 C51 119.71(17) . . ?
C3 C2 C1 132.57(18) . . ?
C3 C2 H2 113.7 . . ?
C1 C2 H2 113.7 . . ?
C16 C25 H25 107.9 . . ?
C16 C25 C24 110.87(15) . . ?
C16 C25 C26 113.13(16) . . ?
C24 C25 H25 107.9 . . ?
C26 C25 H25 107.9 . . ?
C26 C25 C24 108.89(16) . . ?
C20 C22 H22 107.8 . . ?
C20 C22 C23 110.52(16) . . ?
C21 C22 C20 111.99(17) . . ?
C21 C22 H22 107.8 . . ?
C21 C22 C23 110.77(18) . . ?
C23 C22 H22 107.8 . . ?
C53 C57 C63 122.29(17) . . ?
C58 C57 C53 117.90(18) . . ?
C58 C57 C63 119.80(18) . . ?
C53 C54 C60 122.70(17) . . ?
C55 C54 C53 117.50(18) . . ?
C55 C54 C60 119.80(18) . . ?
C16 C17 H17 119.3 . . ?
C18 C17 H17 119.3 . . ?
C18 C17 C16 121.43(19) . . ?
C28 C29 H29 119.2 . . ?
C30 C29 C28 121.54(18) . . ?
C30 C29 H29 119.2 . . ?
C15 C16 C25 122.49(16) . . ?
C17 C16 C15 117.78(17) . . ?
C17 C16 C25 119.69(17) . . ?
P1 C4 H4 116.8 . . ?
C5 C4 P1 126.33(15) . . ?
C5 C4 H4 116.8 . . ?
N2 C13 H13A 110.9 . . ?
N2 C13 H13B 110.9 . . ?
N2 C13 C14 104.29(15) . . ?
H13A C13 H13B 108.9 . . ?
C14 C13 H13A 110.9 . . ?
C14 C13 H13B 110.9 . . ?
C32 C31 H31 119.4 . . ?
C30 C31 C32 121.26(19) . . ?
C30 C31 H31 119.4 . . ?
C57 C63 H63 107.7 . . ?
C57 C63 C64 112.14(17) . . ?
C57 C63 C62 110.39(17) . . ?
C64 C63 H63 107.7 . . ?
C62 C63 H63 107.7 . . ?
C62 C63 C64 111.01(19) . . ?
C41 C46 C48 123.33(18) . . ?
C45 C46 C41 117.54(18) . . ?
C45 C46 C48 119.05(18) . . ?
C42 C51 H51 108.2 . . ?
C42 C51 C52 110.13(17) . . ?
C42 C51 C50 112.06(16) . . ?
C52 C51 H51 108.2 . . ?
C50 C51 H51 108.2 . . ?
C50 C51 C52 109.99(17) . . ?
O2 C6 C9 110.09(16) . . ?
O2 C6 C8 111.10(16) . . ?
O2 C6 C7 104.83(16) . . ?
C9 C6 C8 110.6(2) . . ?
C7 C6 C9 110.00(18) . . ?
C7 C6 C8 110.1(2) . . ?
C32 C34 H34 107.8 . . ?
C32 C34 C33 111.87(17) . . ?
C32 C34 C35 110.70(17) . . ?
C33 C34 H34 107.8 . . ?
C35 C34 H34 107.8 . . ?
C35 C34 C33 110.57(18) . . ?
N3 C40 H40A 111.3 . . ?
N3 C40 H40B 111.3 . . ?
N3 C40 C39 102.41(15) . . ?
H40A C40 H40B 109.2 . . ?
C39 C40 H40A 111.3 . . ?
C39 C40 H40B 111.3 . . ?
C28 C37 H37 107.9 . . ?
C28 C37 C36 110.09(16) . . ?
C28 C37 C38 111.81(17) . . ?
C36 C37 H37 107.9 . . ?
C38 C37 H37 107.9 . . ?
C38 C37 C36 111.22(17) . . ?
C17 C18 H18 120.1 . . ?
C19 C18 C17 119.83(18) . . ?
C19 C18 H18 120.1 . . ?
C29 C30 C31 119.83(19) . . ?
C29 C30 H30 120.1 . . ?
C31 C30 H30 120.1 . . ?
C57 C58 H58 119.3 . . ?
C56 C58 C57 121.3(2) . . ?
C56 C58 H58 119.3 . . ?
C20 C19 H19 119.2 . . ?
C18 C19 C20 121.57(18) . . ?
C18 C19 H19 119.2 . . ?
C42 C43 H43 119.3 . . ?
C44 C43 C42 121.38(19) . . ?
C44 C43 H43 119.3 . . ?
C54 C55 H55 119.0 . . ?
C56 C55 C54 122.02(19) . . ?
C56 C55 H55 119.0 . . ?
C25 C24 H24A 109.5 . . ?
C25 C24 H24B 109.5 . . ?
C25 C24 H24C 109.5 . . ?
H24A C24 H24B 109.5 . . ?
H24A C24 H24C 109.5 . . ?
H24B C24 H24C 109.5 . . ?
C25 C26 H26A 109.5 . . ?
C25 C26 H26B 109.5 . . ?
C25 C26 H26C 109.5 . . ?
H26A C26 H26B 109.5 . . ?
H26A C26 H26C 109.5 . . ?
H26B C26 H26C 109.5 . . ?
C54 C60 H60 107.9 . . ?
C54 C60 C61 111.18(16) . . ?
C54 C60 C59 111.18(17) . . ?
C61 C60 H60 107.9 . . ?
C61 C60 C59 110.67(18) . . ?
C59 C60 H60 107.9 . . ?
C46 C45 H45 119.2 . . ?
C44 C45 C46 121.6(2) . . ?
C44 C45 H45 119.2 . . ?
C58 C56 C55 119.52(19) . . ?
C58 C56 H56 120.2 . . ?
C55 C56 H56 120.2 . . ?
C46 C48 H48 107.6 . . ?
C46 C48 C49 111.12(17) . . ?
C49 C48 H48 107.6 . . ?
C47 C48 C46 111.61(18) . . ?
C47 C48 H48 107.6 . . ?
C47 C48 C49 111.12(19) . . ?
N1 C14 C13 104.86(16) . . ?
N1 C14 H14A 110.8 . . ?
N1 C14 H14B 110.8 . . ?
C13 C14 H14A 110.8 . . ?
C13 C14 H14B 110.8 . . ?
H14A C14 H14B 108.9 . . ?
N4 C39 C40 103.52(15) . . ?
N4 C39 H39A 111.1 . . ?
N4 C39 H39B 111.1 . . ?
C40 C39 H39A 111.1 . . ?
C40 C39 H39B 111.1 . . ?
H39A C39 H39B 109.0 . . ?
C43 C44 C45 119.86(19) . . ?
C43 C44 H44 120.1 . . ?
C45 C44 H44 120.1 . . ?
C37 C36 H36A 109.5 . . ?
C37 C36 H36B 109.5 . . ?
C37 C36 H36C 109.5 . . ?
H36A C36 H36B 109.5 . . ?
H36A C36 H36C 109.5 . . ?
H36B C36 H36C 109.5 . . ?
N5 C65 C66 179.5(3) . . ?
C51 C52 H52A 109.5 . . ?
C51 C52 H52B 109.5 . . ?
C51 C52 H52C 109.5 . . ?
H52A C52 H52B 109.5 . . ?
H52A C52 H52C 109.5 . . ?
H52B C52 H52C 109.5 . . ?
C51 C50 H50A 109.5 . . ?
C51 C50 H50B 109.5 . . ?
C51 C50 H50C 109.5 . . ?
H50A C50 H50B 109.5 . . ?
H50A C50 H50C 109.5 . . ?
H50B C50 H50C 109.5 . . ?
Si1 C12 H12A 109.5 . . ?
Si1 C12 H12B 109.5 . . ?
Si1 C12 H12C 109.5 . . ?
H12A C12 H12B 109.5 . . ?
H12A C12 H12C 109.5 . . ?
H12B C12 H12C 109.5 . . ?
C34 C33 H33A 109.5 . . ?
C34 C33 H33B 109.5 . . ?
C34 C33 H33C 109.5 . . ?
H33A C33 H33B 109.5 . . ?
H33A C33 H33C 109.5 . . ?
H33B C33 H33C 109.5 . . ?
C37 C38 H38A 109.5 . . ?
C37 C38 H38B 109.5 . . ?
C37 C38 H38C 109.5 . . ?
H38A C38 H38B 109.5 . . ?
H38A C38 H38C 109.5 . . ?
H38B C38 H38C 109.5 . . ?
C6 C9 H9A 109.5 . . ?
C6 C9 H9B 109.5 . . ?
C6 C9 H9C 109.5 . . ?
H9A C9 H9B 109.5 . . ?
H9A C9 H9C 109.5 . . ?
H9B C9 H9C 109.5 . . ?
C63 C64 H64A 109.5 . . ?
C63 C64 H64B 109.5 . . ?
C63 C64 H64C 109.5 . . ?
H64A C64 H64B 109.5 . . ?
H64A C64 H64C 109.5 . . ?
H64B C64 H64C 109.5 . . ?
C63 C62 H62A 109.5 . . ?
C63 C62 H62B 109.5 . . ?
C63 C62 H62C 109.5 . . ?
H62A C62 H62B 109.5 . . ?
H62A C62 H62C 109.5 . . ?
H62B C62 H62C 109.5 . . ?
C60 C61 H61A 109.5 . . ?
C60 C61 H61B 109.5 . . ?
C60 C61 H61C 109.5 . . ?
H61A C61 H61B 109.5 . . ?
H61A C61 H61C 109.5 . . ?
H61B C61 H61C 109.5 . . ?
Si1 C11 H11A 109.5 . . ?
Si1 C11 H11B 109.5 . . ?
Si1 C11 H11C 109.5 . . ?
H11A C11 H11B 109.5 . . ?
H11A C11 H11C 109.5 . . ?
H11B C11 H11C 109.5 . . ?
C22 C21 H21A 109.5 . . ?
C22 C21 H21B 109.5 . . ?
C22 C21 H21C 109.5 . . ?
H21A C21 H21B 109.5 . . ?
H21A C21 H21C 109.5 . . ?
H21B C21 H21C 109.5 . . ?
C60 C59 H59A 109.5 . . ?
C60 C59 H59B 109.5 . . ?
C60 C59 H59C 109.5 . . ?
H59A C59 H59B 109.5 . . ?
H59A C59 H59C 109.5 . . ?
H59B C59 H59C 109.5 . . ?
C48 C49 H49A 109.5 . . ?
C48 C49 H49B 109.5 . . ?
C48 C49 H49C 109.5 . . ?
H49A C49 H49B 109.5 . . ?
H49A C49 H49C 109.5 . . ?
H49B C49 H49C 109.5 . . ?
Si1 C10 H10A 109.5 . . ?
Si1 C10 H10B 109.5 . . ?
Si1 C10 H10C 109.5 . . ?
H10A C10 H10B 109.5 . . ?
H10A C10 H10C 109.5 . . ?
H10B C10 H10C 109.5 . . ?
C34 C35 H35A 109.5 . . ?
C34 C35 H35B 109.5 . . ?
C34 C35 H35C 109.5 . . ?
H35A C35 H35B 109.5 . . ?
H35A C35 H35C 109.5 . . ?
H35B C35 H35C 109.5 . . ?
C22 C23 H23A 109.5 . . ?
C22 C23 H23B 109.5 . . ?
C22 C23 H23C 109.5 . . ?
H23A C23 H23B 109.5 . . ?
H23A C23 H23C 109.5 . . ?
H23B C23 H23C 109.5 . . ?
C6 C8 H8A 109.5 . . ?
C6 C8 H8B 109.5 . . ?
C6 C8 H8C 109.5 . . ?
H8A C8 H8B 109.5 . . ?
H8A C8 H8C 109.5 . . ?
H8B C8 H8C 109.5 . . ?
C48 C47 H47A 109.5 . . ?
C48 C47 H47B 109.5 . . ?
C48 C47 H47C 109.5 . . ?
H47A C47 H47B 109.5 . . ?
H47A C47 H47C 109.5 . . ?
H47B C47 H47C 109.5 . . ?
C6 C7 H7A 109.5 . . ?
C6 C7 H7B 109.5 . . ?
C6 C7 H7C 109.5 . . ?
H7A C7 H7B 109.5 . . ?
H7A C7 H7C 109.5 . . ?
H7B C7 H7C 109.5 . . ?
C65 C66 H66A 109.5 . . ?
C65 C66 H66B 109.5 . . ?
C65 C66 H66C 109.5 . . ?
H66A C66 H66B 109.5 . . ?
H66A C66 H66C 109.5 . . ?
H66B C66 H66C 109.5 . . ?

loop_
_geom_bond_atom_site_label_1
_geom_bond_atom_site_label_2
_geom_bond_distance
_geom_bond_site_symmetry_2
_geom_bond_publ_flag
P1 P2 2.2243(7) . ?
P1 O2 1.6834(13) . ?
P1 C4 1.7903(19) . ?
P2 C1 1.7203(19) . ?
Si1 O1 1.6593(13) . ?
Si1 C12 1.855(2) . ?
Si1 C11 1.847(2) . ?
Si1 C10 1.865(2) . ?
O1 C1 1.390(2) . ?
O2 C6 1.463(2) . ?
N1 C15 1.445(2) . ?
N1 C3 1.379(2) . ?
N1 C14 1.472(2) . ?
N2 C3 1.383(2) . ?
N2 C27 1.435(2) . ?
N2 C13 1.456(2) . ?
N4 C5 1.393(2) . ?
N4 C41 1.441(2) . ?
N4 C39 1.467(2) . ?
N3 C5 1.392(2) . ?
N3 C53 1.435(2) . ?
N3 C40 1.459(2) . ?
C15 C20 1.404(3) . ?
C15 C16 1.406(3) . ?
C3 C2 1.370(3) . ?
C20 C22 1.519(3) . ?
C20 C19 1.394(3) . ?
C32 C27 1.403(3) . ?
C32 C31 1.391(3) . ?
C32 C34 1.522(3) . ?
C5 C4 1.353(3) . ?
C41 C42 1.404(3) . ?
C41 C46 1.401(3) . ?
C53 C57 1.400(3) . ?
C53 C54 1.404(3) . ?
C28 C27 1.406(3) . ?
C28 C29 1.388(3) . ?
C28 C37 1.516(3) . ?
C1 C2 1.430(3) . ?
C42 C51 1.513(3) . ?
C42 C43 1.391(3) . ?
N5 C65 1.137(3) . ?
C2 H2 0.9500 . ?
C25 H25 1.0000 . ?
C25 C16 1.518(3) . ?
C25 C24 1.541(3) . ?
C25 C26 1.530(3) . ?
C22 H22 1.0000 . ?
C22 C21 1.519(3) . ?
C22 C23 1.530(3) . ?
C57 C63 1.515(3) . ?
C57 C58 1.398(3) . ?
C54 C55 1.388(3) . ?
C54 C60 1.519(3) . ?
C17 H17 0.9500 . ?
C17 C16 1.392(3) . ?
C17 C18 1.379(3) . ?
C29 H29 0.9500 . ?
C29 C30 1.375(3) . ?
C4 H4 0.9500 . ?
C13 H13A 0.9900 . ?
C13 H13B 0.9900 . ?
C13 C14 1.497(3) . ?
C31 H31 0.9500 . ?
C31 C30 1.380(3) . ?
C63 H63 1.0000 . ?
C63 C64 1.525(3) . ?
C63 C62 1.522(3) . ?
C46 C45 1.399(3) . ?
C46 C48 1.518(3) . ?
C51 H51 1.0000 . ?
C51 C52 1.531(3) . ?
C51 C50 1.522(3) . ?
C6 C9 1.511(3) . ?
C6 C8 1.513(3) . ?
C6 C7 1.508(3) . ?
C34 H34 1.0000 . ?
C34 C33 1.528(3) . ?
C34 C35 1.524(3) . ?
C40 H40A 0.9900 . ?
C40 H40B 0.9900 . ?
C40 C39 1.524(3) . ?
C37 H37 1.0000 . ?
C37 C36 1.526(3) . ?
C37 C38 1.525(3) . ?
C18 H18 0.9500 . ?
C18 C19 1.375(3) . ?
C30 H30 0.9500 . ?
C58 H58 0.9500 . ?
C58 C56 1.375(3) . ?
C19 H19 0.9500 . ?
C43 H43 0.9500 . ?
C43 C44 1.372(3) . ?
C55 H55 0.9500 . ?
C55 C56 1.379(3) . ?
C24 H24A 0.9800 . ?
C24 H24B 0.9800 . ?
C24 H24C 0.9800 . ?
C26 H26A 0.9800 . ?
C26 H26B 0.9800 . ?
C26 H26C 0.9800 . ?
C60 H60 1.0000 . ?
C60 C61 1.526(3) . ?
C60 C59 1.527(3) . ?
C45 H45 0.9500 . ?
C45 C44 1.376(3) . ?
C56 H56 0.9500 . ?
C48 H48 1.0000 . ?
C48 C49 1.530(3) . ?
C48 C47 1.509(3) . ?
C14 H14A 0.9900 . ?
C14 H14B 0.9900 . ?
C39 H39A 0.9900 . ?
C39 H39B 0.9900 . ?
C44 H44 0.9500 . ?
C36 H36A 0.9800 . ?
C36 H36B 0.9800 . ?
C36 H36C 0.9800 . ?
C65 C66 1.450(4) . ?
C52 H52A 0.9800 . ?
C52 H52B 0.9800 . ?
C52 H52C 0.9800 . ?
C50 H50A 0.9800 . ?
C50 H50B 0.9800 . ?
C50 H50C 0.9800 . ?
C12 H12A 0.9800 . ?
C12 H12B 0.9800 . ?
C12 H12C 0.9800 . ?
C33 H33A 0.9800 . ?
C33 H33B 0.9800 . ?
C33 H33C 0.9800 . ?
C38 H38A 0.9800 . ?
C38 H38B 0.9800 . ?
C38 H38C 0.9800 . ?
C9 H9A 0.9800 . ?
C9 H9B 0.9800 . ?
C9 H9C 0.9800 . ?
C64 H64A 0.9800 . ?
C64 H64B 0.9800 . ?
C64 H64C 0.9800 . ?
C62 H62A 0.9800 . ?
C62 H62B 0.9800 . ?
C62 H62C 0.9800 . ?
C61 H61A 0.9800 . ?
C61 H61B 0.9800 . ?
C61 H61C 0.9800 . ?
C11 H11A 0.9800 . ?
C11 H11B 0.9800 . ?
C11 H11C 0.9800 . ?
C21 H21A 0.9800 . ?
C21 H21B 0.9800 . ?
C21 H21C 0.9800 . ?
C59 H59A 0.9800 . ?
C59 H59B 0.9800 . ?
C59 H59C 0.9800 . ?
C49 H49A 0.9800 . ?
C49 H49B 0.9800 . ?
C49 H49C 0.9800 . ?
C10 H10A 0.9800 . ?
C10 H10B 0.9800 . ?
C10 H10C 0.9800 . ?
C35 H35A 0.9800 . ?
C35 H35B 0.9800 . ?
C35 H35C 0.9800 . ?
C23 H23A 0.9800 . ?
C23 H23B 0.9800 . ?
C23 H23C 0.9800 . ?
C8 H8A 0.9800 . ?
C8 H8B 0.9800 . ?
C8 H8C 0.9800 . ?
C47 H47A 0.9800 . ?
C47 H47B 0.9800 . ?
C47 H47C 0.9800 . ?
C7 H7A 0.9800 . ?
C7 H7B 0.9800 . ?
C7 H7C 0.9800 . ?
C66 H66A 0.9800 . ?
C66 H66B 0.9800 . ?
C66 H66C 0.9800 . ?

loop_
_geom_torsion_atom_site_label_1
_geom_torsion_atom_site_label_2
_geom_torsion_atom_site_label_3
_geom_torsion_atom_site_label_4
_geom_torsion
_geom_torsion_site_symmetry_1
_geom_torsion_site_symmetry_2
_geom_torsion_site_symmetry_3
_geom_torsion_site_symmetry_4
_geom_torsion_publ_flag
P1 P2 C1 O1 -2.53(15) . . . . ?
P1 P2 C1 C2 -179.48(14) . . . . ?
P1 O2 C6 C9 -73.49(19) . . . . ?
P1 O2 C6 C8 49.4(2) . . . . ?
P1 O2 C6 C7 168.24(15) . . . . ?
P2 P1 O2 C6 101.25(12) . . . . ?
P2 P1 C4 C5 -145.07(17) . . . . ?
P2 C1 C2 C3 -15.7(3) . . . . ?
Si1 O1 C1 P2 -98.48(16) . . . . ?
Si1 O1 C1 C2 78.85(18) . . . . ?
O1 C1 C2 C3 167.10(18) . . . . ?
O2 P1 C4 C5 112.25(17) . . . . ?
N1 C15 C20 C22 -2.3(3) . . . . ?
N1 C15 C20 C19 -178.35(16) . . . . ?
N1 C15 C16 C25 -0.6(3) . . . . ?
N1 C15 C16 C17 177.04(16) . . . . ?
N1 C3 C2 C1 -19.7(3) . . . . ?
N2 C3 C2 C1 162.08(18) . . . . ?
N2 C13 C14 N1 -7.5(2) . . . . ?
N4 C5 C4 P1 -14.9(3) . . . . ?
N4 C41 C42 C51 -2.8(3) . . . . ?
N4 C41 C42 C43 173.79(16) . . . . ?
N4 C41 C46 C45 -175.03(17) . . . . ?
N4 C41 C46 C48 1.6(3) . . . . ?
N3 C5 C4 P1 163.92(15) . . . . ?
N3 C53 C57 C63 -1.5(3) . . . . ?
N3 C53 C57 C58 179.00(16) . . . . ?
N3 C53 C54 C55 -178.15(16) . . . . ?
N3 C53 C54 C60 1.5(3) . . . . ?
N3 C40 C39 N4 -19.6(2) . . . . ?
C15 N1 C3 N2 139.55(16) . . . . ?
C15 N1 C3 C2 -38.8(3) . . . . ?
C15 N1 C14 C13 -139.96(17) . . . . ?
C15 C20 C22 C21 129.6(2) . . . . ?
C15 C20 C22 C23 -106.4(2) . . . . ?
C15 C20 C19 C18 2.4(3) . . . . ?
C3 N1 C15 C20 -50.9(2) . . . . ?
C3 N1 C15 C16 134.66(17) . . . . ?
C3 N1 C14 C13 9.1(2) . . . . ?
C3 N2 C27 C32 108.5(2) . . . . ?
C3 N2 C27 C28 -71.1(2) . . . . ?
C3 N2 C13 C14 3.9(2) . . . . ?
C20 C15 C16 C25 -175.06(16) . . . . ?
C20 C15 C16 C17 2.6(3) . . . . ?
C32 C31 C30 C29 -1.6(3) . . . . ?
C5 N4 C41 C42 130.83(19) . . . . ?
C5 N4 C41 C46 -56.6(3) . . . . ?
C5 N4 C39 C40 20.1(2) . . . . ?
C5 N3 C53 C57 101.9(2) . . . . ?
C5 N3 C53 C54 -80.5(2) . . . . ?
C5 N3 C40 C39 14.1(2) . . . . ?
C41 N4 C5 N3 140.24(17) . . . . ?
C41 N4 C5 C4 -40.8(3) . . . . ?
C41 N4 C39 C40 -134.34(17) . . . . ?
C41 C42 C51 C52 104.7(2) . . . . ?
C41 C42 C51 C50 -132.56(19) . . . . ?
C41 C42 C43 C44 0.6(3) . . . . ?
C41 C46 C45 C44 2.3(3) . . . . ?
C41 C46 C48 C49 -116.3(2) . . . . ?
C41 C46 C48 C47 119.1(2) . . . . ?
C53 N3 C5 N4 158.87(17) . . . . ?
C53 N3 C5 C4 -20.2(3) . . . . ?
C53 N3 C40 C39 -147.62(18) . . . . ?
C53 C57 C63 C64 126.0(2) . . . . ?
C53 C57 C63 C62 -109.6(2) . . . . ?
C53 C57 C58 C56 -1.3(3) . . . . ?
C53 C54 C55 C56 -0.5(3) . . . . ?
C53 C54 C60 C61 -113.8(2) . . . . ?
C53 C54 C60 C59 122.4(2) . . . . ?
C28 C29 C30 C31 2.5(3) . . . . ?
C27 N2 C3 N1 159.43(15) . . . . ?
C27 N2 C3 C2 -22.0(3) . . . . ?
C27 N2 C13 C14 -153.97(17) . . . . ?
C27 C32 C31 C30 -1.3(3) . . . . ?
C27 C32 C34 C33 135.96(19) . . . . ?
C27 C32 C34 C35 -100.2(2) . . . . ?
C27 C28 C29 C30 -0.5(3) . . . . ?
C27 C28 C37 C36 -112.2(2) . . . . ?
C27 C28 C37 C38 123.6(2) . . . . ?
C42 C41 C46 C45 -2.8(3) . . . . ?
C42 C41 C46 C48 173.84(18) . . . . ?
C42 C43 C44 C45 -1.1(3) . . . . ?
C22 C20 C19 C18 -173.83(18) . . . . ?
C57 C53 C54 C55 -0.6(3) . . . . ?
C57 C53 C54 C60 179.04(17) . . . . ?
C57 C58 C56 C55 0.2(3) . . . . ?
C54 C53 C57 C63 -178.98(17) . . . . ?
C54 C53 C57 C58 1.5(3) . . . . ?
C54 C55 C56 C58 0.7(3) . . . . ?
C17 C18 C19 C20 0.6(3) . . . . ?
C29 C28 C27 N2 177.13(16) . . . . ?
C29 C28 C27 C32 -2.4(3) . . . . ?
C29 C28 C37 C36 66.6(2) . . . . ?
C29 C28 C37 C38 -57.6(2) . . . . ?
C16 C15 C20 C22 171.95(17) . . . . ?
C16 C15 C20 C19 -4.1(3) . . . . ?
C16 C17 C18 C19 -2.1(3) . . . . ?
C4 P1 O2 C6 -164.20(13) . . . . ?
C13 N2 C3 N1 1.7(2) . . . . ?
C13 N2 C3 C2 -179.73(17) . . . . ?
C13 N2 C27 C32 -96.1(2) . . . . ?
C13 N2 C27 C28 84.4(2) . . . . ?
C31 C32 C27 N2 -176.27(16) . . . . ?
C31 C32 C27 C28 3.3(3) . . . . ?
C31 C32 C34 C33 -45.2(3) . . . . ?
C31 C32 C34 C35 78.6(2) . . . . ?
C63 C57 C58 C56 179.18(18) . . . . ?
C46 C41 C42 C51 -175.27(17) . . . . ?
C46 C41 C42 C43 1.3(3) . . . . ?
C46 C45 C44 C43 -0.5(3) . . . . ?
C51 C42 C43 C44 177.33(18) . . . . ?
C34 C32 C27 N2 2.6(3) . . . . ?
C34 C32 C27 C28 -177.81(18) . . . . ?
C34 C32 C31 C30 179.81(19) . . . . ?
C40 N3 C5 N4 -2.2(2) . . . . ?
C40 N3 C5 C4 178.80(18) . . . . ?
C40 N3 C53 C57 -98.6(2) . . . . ?
C40 N3 C53 C54 79.0(2) . . . . ?
C37 C28 C27 N2 -4.1(3) . . . . ?
C37 C28 C27 C32 176.38(17) . . . . ?
C37 C28 C29 C30 -179.35(18) . . . . ?
C18 C17 C16 C15 0.5(3) . . . . ?
C18 C17 C16 C25 178.26(17) . . . . ?
C58 C57 C63 C64 -54.4(2) . . . . ?
C58 C57 C63 C62 69.9(2) . . . . ?
C19 C20 C22 C21 -54.4(2) . . . . ?
C19 C20 C22 C23 69.6(2) . . . . ?
C43 C42 C51 C52 -71.9(2) . . . . ?
C43 C42 C51 C50 50.9(2) . . . . ?
C55 C54 C60 C61 65.8(2) . . . . ?
C55 C54 C60 C59 -58.0(2) . . . . ?
C24 C25 C16 C15 99.7(2) . . . . ?
C24 C25 C16 C17 -77.9(2) . . . . ?
C26 C25 C16 C15 -137.64(18) . . . . ?
C26 C25 C16 C17 44.7(2) . . . . ?
C60 C54 C55 C56 179.84(18) . . . . ?
C45 C46 C48 C49 60.3(3) . . . . ?
C45 C46 C48 C47 -64.4(2) . . . . ?
C48 C46 C45 C44 -174.4(2) . . . . ?
C14 N1 C15 C20 93.5(2) . . . . ?
C14 N1 C15 C16 -81.0(2) . . . . ?
C14 N1 C3 N2 -6.86(19) . . . . ?
C14 N1 C3 C2 174.76(19) . . . . ?
C39 N4 C5 N3 -11.7(2) . . . . ?
C39 N4 C5 C4 167.2(2) . . . . ?
C39 N4 C41 C42 -79.0(2) . . . . ?
C39 N4 C41 C46 93.5(2) . . . . ?
C12 Si1 O1 C1 52.96(16) . . . . ?
C11 Si1 O1 C1 174.26(15) . . . . ?
C10 Si1 O1 C1 -68.17(17) . . . . ?
